data_1502188
loop_
_publ_author_name
'Thaler, Tobias'
'Guo, Li-Na'
'Steib, Andreas K.'
'Raducan, Mihai'
'Karaghiosoff, Konstantin'
'Mayer, Peter'
'Knochel, Paul'

_publ_section_title
;
 Sulfoxide-alkene hybrids: a new class of chiral ligands for the
 Hayashi-Miyaura reaction.
;
_journal_issue 12
_journal_name_full 'Organic letters'
_journal_page_first 3182
_journal_page_last 3185
_journal_paper_doi 10.1021/ol200841x
_journal_volume 13
_journal_year 2011
_chemical_absolute_configuration ad
_chemical_formula_moiety 'C21 H22 O2 S'
_chemical_formula_sum 'C21 H22 O2 S'
_chemical_formula_weight 338.464
_space_group_IT_number 4
_symmetry_cell_setting monoclinic
_symmetry_Int_Tables_number 4
_symmetry_space_group_name_Hall 'P 2yb'
_symmetry_space_group_name_H-M 'P 1 21 1'
_atom_sites_solution_hydrogens geom
_atom_sites_solution_primary direct
_atom_sites_solution_secondary difmap
_audit_block_code C21H22O2S_oo006_knochel
_audit_creation_date
;
'Wed Jan 13 12:51:47 2010'
;
_audit_creation_method 'form98_non/compatible with shelxl97-2'
_audit_update_record 13-Jan-10
_cell_angle_alpha 90.00
_cell_angle_beta 90.051(6)
_cell_angle_gamma 90.00
_cell_formula_units_Z 2
_cell_length_a 6.4230(4)
_cell_length_b 7.4429(5)
_cell_length_c 17.9557(12)
_cell_measurement_reflns_used 3159
_cell_measurement_temperature 100(2)
_cell_measurement_theta_max 26.2496
_cell_measurement_theta_min 4.1878
_cell_volume 858.39(10)
_computing_cell_refinement
;
CrysAlisPro, Oxford Diffraction Ltd.,
Version 1.171.33.41 (release 06-05-2009 CrysAlis171 .NET)
(compiled May  6 2009,17:20:42)
;
_computing_data_collection
;
CrysAlisPro, Oxford Diffraction Ltd.,
Version 1.171.33.41 (release 06-05-2009 CrysAlis171 .NET)
(compiled May  6 2009,17:20:42)
;
_computing_data_reduction
;
CrysAlisPro, Oxford Diffraction Ltd.,
Version 1.171.33.41 (release 06-05-2009 CrysAlis171 .NET)
(compiled May  6 2009,17:20:42)
;
_computing_structure_refinement
;
Sheldrick, G. M. (2008).
<i>Acta Cryst.</i> A<b>64</b>, 112--122.
;
_computing_structure_solution
;
A. Altomare, M. C. Burla, M. Camalli, G. L. Cascarano, C. Giacovazzo, A.
Guagliardi, A. G. G. Moliterni, G. Polidori, R. Spagna: SIR97: a new tool for
crystal structure determination and refinement; J. Appl. Crystallogr. 1999,
32, 115-119.
;
_diffrn_ambient_temperature 100(2)
_diffrn_detector_area_resol_mean 15.9809
_diffrn_measured_fraction_theta_full 0.989
_diffrn_measured_fraction_theta_max 0.989
_diffrn_measurement_details
;
  1 omega  -52.00   46.00   1.0000   10.0000
omega____ theta____ kappa____ phi______ frames
    -      -20.2931   77.0000  -60.0000 98

  2 omega  -53.00   50.00   1.0000   10.0000
omega____ theta____ kappa____ phi______ frames
    -      -20.2931   77.0000   60.0000 103

  3 omega  -53.00  -21.00   1.0000   10.0000
omega____ theta____ kappa____ phi______ frames
    -      -20.2931   77.0000  -30.0000 32

  4 omega   15.00   52.00   1.0000   10.0000
omega____ theta____ kappa____ phi______ frames
    -      -20.2931   77.0000  -30.0000 37

  5 omega  -52.00   33.00   1.0000   10.0000
omega____ theta____ kappa____ phi______ frames
    -      -20.2931   77.0000 -150.0000 85

  6 omega   46.00   71.00   1.0000   10.0000
omega____ theta____ kappa____ phi______ frames
    -       21.2306   77.0000 -180.0000 25

  7 omega  -10.00   39.00   1.0000   10.0000
omega____ theta____ kappa____ phi______ frames
    -       21.2306   77.0000 -180.0000 49

;
_diffrn_measurement_device 'CCD camera on \k-goniostat'
_diffrn_measurement_device_type 'Oxford XCalibur'
_diffrn_measurement_method '\w scans'
_diffrn_orient_matrix_UB_11 -0.0782899623
_diffrn_orient_matrix_UB_12 0.0638246256
_diffrn_orient_matrix_UB_13 -0.0088588762
_diffrn_orient_matrix_UB_21 -0.0100830353
_diffrn_orient_matrix_UB_22 -0.0383788036
_diffrn_orient_matrix_UB_23 -0.0359604830
_diffrn_orient_matrix_UB_31 -0.0772317314
_diffrn_orient_matrix_UB_32 -0.0594836669
_diffrn_orient_matrix_UB_33 0.0137194727
_diffrn_radiation_collimation '0.5 mm collimator'
_diffrn_radiation_monochromator graphite
_diffrn_radiation_source 'fine-focus sealed tube'
_diffrn_radiation_type MoK\a
_diffrn_radiation_wavelength 0.71073
_diffrn_reflns_av_R_equivalents 0.0370
_diffrn_reflns_av_sigmaI/netI 0.0650
_diffrn_reflns_limit_h_max 6
_diffrn_reflns_limit_h_min -7
_diffrn_reflns_limit_k_max 9
_diffrn_reflns_limit_k_min -9
_diffrn_reflns_limit_l_max 22
_diffrn_reflns_limit_l_min -22
_diffrn_reflns_number 6431
_diffrn_reflns_theta_full 26.38
_diffrn_reflns_theta_max 26.38
_diffrn_reflns_theta_min 4.19
_diffrn_source_current 40_mA
_diffrn_source_power 2.00_kW
_diffrn_source_type 'Spellman generator'
_diffrn_source_voltage 50_kV
_exptl_absorpt_coefficient_mu 0.199
_exptl_absorpt_correction_T_max 1.00000
_exptl_absorpt_correction_T_min 0.92419
_exptl_absorpt_correction_type multi-scan
_exptl_absorpt_process_details
;
CrysAlisPro, Oxford Diffraction Ltd.,
Version 1.171.33.41 (release 06-05-2009 CrysAlis171 .NET)
(compiled May  6 2009,17:20:42)
Empirical absorption correction using spherical harmonics,
 implemented in SCALE3 ABSPACK scaling algorithm.
;
_exptl_crystal_colour yellow
_exptl_crystal_density_diffrn 1.30952(15)
_exptl_crystal_density_method 'not measured'
_exptl_crystal_description block
_exptl_crystal_F_000 360
_exptl_crystal_size_max 0.29
_exptl_crystal_size_mid 0.25
_exptl_crystal_size_min 0.18
_refine_diff_density_max 0.491
_refine_diff_density_min -0.257
_refine_diff_density_rms 0.051
_refine_ls_abs_structure_details 'Flack H D (1983), Acta Cryst. A39, 876-881'
_refine_ls_abs_structure_Flack -0.01(8)
_refine_ls_extinction_method none
_refine_ls_goodness_of_fit_ref 0.946
_refine_ls_hydrogen_treatment constr
_refine_ls_matrix_type full
_refine_ls_number_parameters 219
_refine_ls_number_reflns 3349
_refine_ls_number_restraints 1
_refine_ls_restrained_S_all 0.946
_refine_ls_R_factor_all 0.0516
_refine_ls_R_factor_gt 0.0407
_refine_ls_shift/su_max 0.001
_refine_ls_shift/su_mean 0.000
_refine_ls_structure_factor_coef Fsqd
_refine_ls_weighting_details 'calc w=1/[\s^2^(Fo^2^)+(0.0477P)^2^+0.0000P] where P=(Fo^2^+2Fc^2^)/3'
_refine_ls_weighting_scheme calc
_refine_ls_wR_factor_gt 0.0894
_refine_ls_wR_factor_ref 0.0921
_reflns_number_gt 2754
_reflns_number_total 3349
_reflns_threshold_expression >2sigma(I)
_cod_data_source_file ol200841x_si_002.cif
_cod_data_source_block oo006
_cod_original_sg_symbol_H-M 'P 21'
_cod_database_code 1502188

loop_
_symmetry_equiv_pos_as_xyz
'x, y, z'
'-x, y+1/2, -z'

loop_
_atom_site_label
_atom_site_type_symbol
_atom_site_fract_x
_atom_site_fract_y
_atom_site_fract_z
_atom_site_U_iso_or_equiv
_atom_site_adp_type
_atom_site_occupancy
_atom_site_symmetry_multiplicity
_atom_site_calc_flag
_atom_site_refinement_flags
S1 S 0.46182(9) 0.33679(9) 0.20597(3) 0.02285(16) Uani 1 1 d .
O1 O 0.2351(2) 0.3213(3) 0.18781(9) 0.0301(4) Uani 1 1 d .
O2 O 0.0859(3) 0.6062(2) 0.62034(10) 0.0258(4) Uani 1 1 d .
C1 C 0.6023(4) 0.2980(3) 0.12141(13) 0.0216(6) Uani 1 1 d .
C2 C 0.5133(4) 0.3371(4) 0.05318(13) 0.0246(5) Uani 1 1 d .
H2 H 0.3745 0.3807 0.0506 0.030 Uiso 1 1 calc R
C3 C 0.6271(4) 0.3125(4) -0.01117(14) 0.0285(7) Uani 1 1 d .
H3 H 0.5666 0.3423 -0.0579 0.034 Uiso 1 1 calc R
C4 C 0.8296(4) 0.2445(4) -0.00885(16) 0.0291(7) Uani 1 1 d .
C5 C 0.9149(4) 0.2053(4) 0.05975(16) 0.0284(6) Uani 1 1 d .
H5 H 1.0526 0.1590 0.0622 0.034 Uiso 1 1 calc R
C6 C 0.8043(4) 0.2317(3) 0.12554(16) 0.0257(6) Uani 1 1 d .
H6 H 0.8659 0.2050 0.1724 0.031 Uiso 1 1 calc R
C7 C 0.9517(4) 0.2134(4) -0.07952(17) 0.0370(8) Uani 1 1 d .
H7A H 0.9177 0.0946 -0.0997 0.056 Uiso 1 1 calc R
H7B H 1.1011 0.2193 -0.0686 0.056 Uiso 1 1 calc R
H7C H 0.9157 0.3059 -0.1161 0.056 Uiso 1 1 calc R
C8 C 0.5132(4) 0.5754(3) 0.20918(15) 0.0240(6) Uani 1 1 d .
H8 H 0.4982 0.6304 0.1586 0.029 Uiso 1 1 calc R
C9 C 0.3824(4) 0.6775(3) 0.26666(14) 0.0225(6) Uani 1 1 d .
H9 H 0.2281 0.6638 0.2620 0.027 Uiso 1 1 calc R
C10 C 0.4695(4) 0.8700(4) 0.25304(15) 0.0333(7) Uani 1 1 d .
H10A H 0.4020 0.9270 0.2094 0.040 Uiso 1 1 calc R
H10B H 0.4492 0.9473 0.2973 0.040 Uiso 1 1 calc R
C11 C 0.7036(4) 0.8355(4) 0.23839(14) 0.0345(6) Uani 1 1 d .
H11A H 0.7913 0.8963 0.2761 0.041 Uiso 1 1 calc R
H11B H 0.7444 0.8777 0.1882 0.041 Uiso 1 1 calc R
C12 C 0.7229(4) 0.6276(4) 0.24462(15) 0.0246(6) Uani 1 1 d .
H12 H 0.8502 0.5723 0.2222 0.030 Uiso 1 1 calc R
C13 C 0.6803(4) 0.5838(4) 0.32580(15) 0.0239(6) Uani 1 1 d .
H13 H 0.7798 0.5420 0.3610 0.029 Uiso 1 1 calc R
C14 C 0.4771(4) 0.6144(4) 0.33931(14) 0.0206(6) Uani 1 1 d .
C15 C 0.3709(4) 0.6131(3) 0.41178(13) 0.0178(5) Uani 1 1 d .
C16 C 0.4534(4) 0.5209(3) 0.47293(14) 0.0210(6) Uani 1 1 d .
H16 H 0.5800 0.4564 0.4673 0.025 Uiso 1 1 calc R
C17 C 0.3561(4) 0.5215(3) 0.54078(14) 0.0215(6) Uani 1 1 d .
H17 H 0.4158 0.4577 0.5814 0.026 Uiso 1 1 calc R
C18 C 0.1695(4) 0.6154(3) 0.55073(14) 0.0195(5) Uani 1 1 d .
C19 C 0.0825(4) 0.7058(3) 0.49106(14) 0.0207(6) Uani 1 1 d .
H19 H -0.0451 0.7687 0.4970 0.025 Uiso 1 1 calc R
C20 C 0.1824(4) 0.7043(3) 0.42240(14) 0.0195(5) Uani 1 1 d .
H20 H 0.1213 0.7666 0.3817 0.023 Uiso 1 1 calc R
C21 C -0.1018(4) 0.7032(4) 0.63348(15) 0.0289(7) Uani 1 1 d .
H21A H -0.2153 0.6488 0.6048 0.043 Uiso 1 1 calc R
H21B H -0.0835 0.8284 0.6180 0.043 Uiso 1 1 calc R
H21C H -0.1355 0.6990 0.6867 0.043 Uiso 1 1 calc R

loop_
_atom_site_aniso_label
_atom_site_aniso_U_11
_atom_site_aniso_U_22
_atom_site_aniso_U_33
_atom_site_aniso_U_23
_atom_site_aniso_U_13
_atom_site_aniso_U_12
S1 0.0228(3) 0.0243(3) 0.0215(3) -0.0009(3) 0.0007(2) -0.0041(3)
O1 0.0191(9) 0.0417(12) 0.0297(9) -0.0013(10) 0.0023(7) -0.0065(10)
O2 0.0245(10) 0.0290(10) 0.0241(10) 0.0014(8) 0.0036(8) 0.0049(8)
C1 0.0246(14) 0.0210(17) 0.0194(13) -0.0033(11) 0.0020(10) -0.0059(10)
C2 0.0203(12) 0.0284(13) 0.0252(13) -0.0032(15) -0.0028(10) -0.0015(14)
C3 0.0305(15) 0.0334(18) 0.0215(13) -0.0060(13) -0.0032(11) -0.0018(14)
C4 0.0306(16) 0.0283(16) 0.0285(15) -0.0084(12) 0.0077(12) -0.0093(13)
C5 0.0189(14) 0.0283(16) 0.0381(17) -0.0060(13) 0.0003(12) -0.0025(12)
C6 0.0259(15) 0.0210(15) 0.0302(15) 0.0004(12) -0.0044(12) -0.0027(12)
C7 0.0301(17) 0.043(2) 0.0381(18) -0.0098(15) 0.0092(14) -0.0025(14)
C8 0.0276(15) 0.0241(15) 0.0201(14) 0.0019(12) -0.0008(11) 0.0004(12)
C9 0.0231(14) 0.0242(14) 0.0201(14) -0.0014(12) 0.0005(11) 0.0010(11)
C10 0.0483(18) 0.0279(19) 0.0236(14) 0.0016(13) 0.0014(12) 0.0008(14)
C11 0.0465(16) 0.0298(14) 0.0271(13) -0.0031(16) 0.0103(12) -0.0150(17)
C12 0.0205(14) 0.0286(15) 0.0247(14) -0.0040(12) 0.0036(11) -0.0062(11)
C13 0.0180(14) 0.0277(15) 0.0259(14) -0.0009(12) -0.0023(11) -0.0021(11)
C14 0.0190(13) 0.0225(14) 0.0203(13) -0.0027(11) -0.0058(11) -0.0022(11)
C15 0.0166(12) 0.0181(13) 0.0187(13) -0.0019(10) -0.0017(10) -0.0030(10)
C16 0.0155(13) 0.0223(14) 0.0253(14) 0.0003(11) -0.0030(10) 0.0027(10)
C17 0.0208(15) 0.0218(14) 0.0218(14) 0.0051(11) -0.0032(11) 0.0018(11)
C18 0.0209(14) 0.0181(13) 0.0197(13) -0.0016(11) -0.0003(11) -0.0029(11)
C19 0.0154(13) 0.0205(14) 0.0263(15) -0.0010(12) -0.0024(11) 0.0027(11)
C20 0.0192(14) 0.0184(13) 0.0210(13) 0.0021(11) -0.0043(10) -0.0007(11)
C21 0.0232(15) 0.0333(16) 0.0301(16) -0.0013(13) 0.0047(12) 0.0011(13)

loop_
_atom_type_symbol
_atom_type_description
_atom_type_scat_dispersion_real
_atom_type_scat_dispersion_imag
_atom_type_scat_source
C C 0.0033 0.0016 'International Tables Vol C Tables 4.2.6.8 and 6.1.1.4'
H H 0.0000 0.0000 'International Tables Vol C Tables 4.2.6.8 and 6.1.1.4'
O O 0.0106 0.0060 'International Tables Vol C Tables 4.2.6.8 and 6.1.1.4'
S S 0.1246 0.1234 'International Tables Vol C Tables 4.2.6.8 and 6.1.1.4'

loop_
_geom_angle_atom_site_label_1
_geom_angle_atom_site_label_2
_geom_angle_atom_site_label_3
_geom_angle
O1 S1 C1 107.10(11)
O1 S1 C8 105.07(12)
C1 S1 C8 95.36(12)
C18 O2 C21 117.4(2)
C2 C1 C6 120.5(2)
C2 C1 S1 120.60(19)
C6 C1 S1 118.9(2)
C3 C2 C1 119.7(2)
C3 C2 H2 120.2
C1 C2 H2 120.2
C2 C3 C4 121.1(2)
C2 C3 H3 119.4
C4 C3 H3 119.4
C5 C4 C3 118.2(2)
C5 C4 C7 120.8(3)
C3 C4 C7 121.0(3)
C4 C5 C6 121.7(3)
C4 C5 H5 119.2
C6 C5 H5 119.2
C1 C6 C5 118.8(3)
C1 C6 H6 120.6
C5 C6 H6 120.6
C4 C7 H7A 109.5
C4 C7 H7B 109.5
H7A C7 H7B 109.5
C4 C7 H7C 109.5
H7A C7 H7C 109.5
H7B C7 H7C 109.5
C9 C8 C12 94.4(2)
C9 C8 S1 114.11(18)
C12 C8 S1 114.89(18)
C9 C8 H8 110.8
C12 C8 H8 110.8
S1 C8 H8 110.8
C14 C9 C8 101.9(2)
C14 C9 C10 106.1(2)
C8 C9 C10 98.82(19)
C14 C9 H9 115.9
C8 C9 H9 115.9
C10 C9 H9 115.9
C11 C10 C9 102.9(2)
C11 C10 H10A 111.2
C9 C10 H10A 111.2
C11 C10 H10B 111.2
C9 C10 H10B 111.2
H10A C10 H10B 109.1
C10 C11 C12 103.3(2)
C10 C11 H11A 111.1
C12 C11 H11A 111.1
C10 C11 H11B 111.1
C12 C11 H11B 111.1
H11A C11 H11B 109.1
C13 C12 C8 100.64(19)
C13 C12 C11 105.5(2)
C8 C12 C11 98.7(2)
C13 C12 H12 116.4
C8 C12 H12 116.4
C11 C12 H12 116.4
C14 C13 C12 108.2(2)
C14 C13 H13 125.9
C12 C13 H13 125.9
C13 C14 C15 127.5(2)
C13 C14 C9 106.6(2)
C15 C14 C9 125.4(2)
C16 C15 C20 117.2(2)
C16 C15 C14 121.5(2)
C20 C15 C14 121.3(2)
C17 C16 C15 121.6(2)
C17 C16 H16 119.2
C15 C16 H16 119.2
C16 C17 C18 120.4(2)
C16 C17 H17 119.8
C18 C17 H17 119.8
O2 C18 C19 125.1(2)
O2 C18 C17 115.5(2)
C19 C18 C17 119.3(2)
C18 C19 C20 119.8(2)
C18 C19 H19 120.1
C20 C19 H19 120.1
C19 C20 C15 121.6(2)
C19 C20 H20 119.2
C15 C20 H20 119.2
O2 C21 H21A 109.5
O2 C21 H21B 109.5
H21A C21 H21B 109.5
O2 C21 H21C 109.5
H21A C21 H21C 109.5
H21B C21 H21C 109.5

loop_
_geom_bond_atom_site_label_1
_geom_bond_atom_site_label_2
_geom_bond_distance
S1 O1 1.4966(17)
S1 C1 1.790(2)
S1 C8 1.807(3)
O2 C18 1.363(3)
O2 C21 1.425(3)
C1 C2 1.382(3)
C1 C6 1.390(3)
C2 C3 1.380(3)
C2 H2 0.9500
C3 C4 1.396(4)
C3 H3 0.9500
C4 C5 1.379(4)
C4 C7 1.511(3)
C5 C6 1.393(3)
C5 H5 0.9500
C6 H6 0.9500
C7 H7A 0.9800
C7 H7B 0.9800
C7 H7C 0.9800
C8 C9 1.533(3)
C8 C12 1.539(4)
C8 H8 1.0000
C9 C14 1.514(4)
C9 C10 1.557(4)
C9 H9 1.0000
C10 C11 1.548(4)
C10 H10A 0.9900
C10 H10B 0.9900
C11 C12 1.556(4)
C11 H11A 0.9900
C11 H11B 0.9900
C12 C13 1.519(4)
C12 H12 1.0000
C13 C14 1.348(3)
C13 H13 0.9500
C14 C15 1.470(3)
C15 C16 1.398(3)
C15 C20 1.401(3)
C16 C17 1.370(3)
C16 H16 0.9500
C17 C18 1.399(3)
C17 H17 0.9500
C18 C19 1.383(4)
C19 C20 1.390(3)
C19 H19 0.9500
C20 H20 0.9500
C21 H21A 0.9800
C21 H21B 0.9800
C21 H21C 0.9800

loop_
_geom_torsion_atom_site_label_1
_geom_torsion_atom_site_label_2
_geom_torsion_atom_site_label_3
_geom_torsion_atom_site_label_4
_geom_torsion
O1 S1 C1 C2 27.7(2)
C8 S1 C1 C2 -79.9(2)
O1 S1 C1 C6 -153.8(2)
C8 S1 C1 C6 98.7(2)
C6 C1 C2 C3 -0.9(4)
S1 C1 C2 C3 177.6(2)
C1 C2 C3 C4 1.6(4)
C2 C3 C4 C5 -1.1(4)
C2 C3 C4 C7 178.5(3)
C3 C4 C5 C6 0.1(4)
C7 C4 C5 C6 -179.5(2)
C2 C1 C6 C5 -0.1(4)
S1 C1 C6 C5 -178.65(19)
C4 C5 C6 C1 0.6(4)
O1 S1 C8 C9 58.9(2)
C1 S1 C8 C9 168.24(19)
O1 S1 C8 C12 166.35(17)
C1 S1 C8 C12 -84.3(2)
C12 C8 C9 C14 -48.6(2)
S1 C8 C9 C14 71.1(2)
C12 C8 C9 C10 60.0(2)
S1 C8 C9 C10 179.75(18)
C14 C9 C10 C11 67.6(2)
C8 C9 C10 C11 -37.5(2)
C9 C10 C11 C12 0.5(2)
C9 C8 C12 C13 48.2(2)
S1 C8 C12 C13 -70.9(2)
C9 C8 C12 C11 -59.5(2)
S1 C8 C12 C11 -178.69(16)
C10 C11 C12 C13 -67.1(2)
C10 C11 C12 C8 36.6(2)
C8 C12 C13 C14 -32.4(3)
C11 C12 C13 C14 69.8(3)
C12 C13 C14 C15 -171.5(2)
C12 C13 C14 C9 0.5(3)
C8 C9 C14 C13 31.9(3)
C10 C9 C14 C13 -71.0(3)
C8 C9 C14 C15 -155.9(2)
C10 C9 C14 C15 101.2(3)
C13 C14 C15 C16 -22.2(4)
C9 C14 C15 C16 167.2(3)
C13 C14 C15 C20 157.8(3)
C9 C14 C15 C20 -12.7(4)
C20 C15 C16 C17 -0.9(4)
C14 C15 C16 C17 179.1(2)
C15 C16 C17 C18 0.0(4)
C21 O2 C18 C19 -2.6(4)
C21 O2 C18 C17 178.6(2)
C16 C17 C18 O2 179.7(2)
C16 C17 C18 C19 0.9(4)
O2 C18 C19 C20 -179.6(2)
C17 C18 C19 C20 -0.8(4)
C18 C19 C20 C15 -0.1(4)
C16 C15 C20 C19 1.0(4)
C14 C15 C20 C19 -179.1(2)
